data_4027892
loop_
_publ_author_name
'Julie A. Pigza'
'Jeong-Seok Han'
'Aroop Chandra'
'Daniel Mutnick'
'Maren Pink'
'Jeffrey N. Johnston'

_publ_section_title
;
 Total Synthesis of the Lycopodium Alkaloid Serratezomine A Using Free
 Radical-Mediated Vinyl Amination to Prepare a \b-Stannyl Enamine Linchpin
;
_journal_name_full 'Journal of Organic Chemistry'
_journal_page_first 822
_journal_page_last 843
_journal_paper_doi 10.1021/jo302333s
_journal_volume 78
_journal_year 2013
_chemical_formula_sum 'C19 H33 N O3.1 Si'
_chemical_formula_weight 353.07
_chemical_name_systematic
; 
 ? 
;
_space_group_IT_number 5
_symmetry_cell_setting monoclinic
_symmetry_space_group_name_Hall 'C 2y'
_symmetry_space_group_name_H-M 'C 1 2 1'
_atom_sites_solution_hydrogens geom
_atom_sites_solution_primary direct
_atom_sites_solution_secondary difmap
_audit_creation_method SHELXL-97
_cell_angle_alpha 90.00
_cell_angle_beta 97.458(9)
_cell_angle_gamma 90.00
_cell_formula_units_Z 4
_cell_length_a 24.705(9)
_cell_length_b 6.725(3)
_cell_length_c 11.915(4)
_cell_measurement_reflns_used 677
_cell_measurement_temperature 117(2)
_cell_measurement_theta_max 25.0
_cell_measurement_theta_min 3.1
_cell_volume 1962.8(13)
_computing_cell_refinement 'SAINT (Bruker, 1999)'
_computing_data_collection 'SMART (Bruker, 1999)'
_computing_data_reduction 'SAINT (Bruker, 1999)'
_computing_molecular_graphics 'XTEL (local library)'
_computing_publication_material 'XCIF (Bruker, 1999), XTEL (local library)'
_computing_structure_refinement 'SHELXL-97 (Sheldrick, 1997)'
_computing_structure_solution 'SIR-92 (Altomare et al., 1993)'
_diffrn_ambient_temperature 117(2)
_diffrn_detector 'CCD area detector'
_diffrn_detector_area_resol_mean 44.52
_diffrn_detector_type 'Bruker SMART 6000'
_diffrn_measured_fraction_theta_full 0.992
_diffrn_measured_fraction_theta_max 0.992
_diffrn_measurement_details '0.30 degree frames measured for 30 seconds each'
_diffrn_measurement_device 'three-circle goniometer with fixed chi'
_diffrn_measurement_device_type 'Bruker Platform goniometer'
_diffrn_measurement_method \w-scans
_diffrn_radiation_monochromator graphite
_diffrn_radiation_source 'fine-focus sealed tube'
_diffrn_radiation_type MoK\a
_diffrn_radiation_wavelength 0.71073
_diffrn_reflns_av_R_equivalents 0.0411
_diffrn_reflns_av_sigmaI/netI 0.0549
_diffrn_reflns_limit_h_max 29
_diffrn_reflns_limit_h_min -29
_diffrn_reflns_limit_k_max 8
_diffrn_reflns_limit_k_min -8
_diffrn_reflns_limit_l_max 13
_diffrn_reflns_limit_l_min -14
_diffrn_reflns_number 8132
_diffrn_reflns_theta_full 25.20
_diffrn_reflns_theta_max 25.20
_diffrn_reflns_theta_min 2.23
_exptl_absorpt_coefficient_mu 0.136
_exptl_absorpt_correction_T_max 0.9892
_exptl_absorpt_correction_T_min 0.9602
_exptl_absorpt_correction_type multi-scan
_exptl_absorpt_process_details 'SADABS, R. Blessing (1995)'
_exptl_crystal_colour colorless
_exptl_crystal_density_diffrn 1.195
_exptl_crystal_description block
_exptl_crystal_F_000 771
_exptl_crystal_size_max 0.30
_exptl_crystal_size_mid 0.15
_exptl_crystal_size_min 0.08
_refine_diff_density_max 0.197
_refine_diff_density_min -0.175
_refine_diff_density_rms 0.039
_refine_ls_abs_structure_details 'Flack H D (1983), Acta Cryst. A39, 876-881'
_refine_ls_abs_structure_Flack 0.26(13)
_refine_ls_extinction_method none
_refine_ls_goodness_of_fit_ref 1.024
_refine_ls_hydrogen_treatment mixed
_refine_ls_matrix_type full
_refine_ls_number_parameters 260
_refine_ls_number_reflns 3440
_refine_ls_number_restraints 7
_refine_ls_restrained_S_all 1.024
_refine_ls_R_factor_all 0.0482
_refine_ls_R_factor_gt 0.0373
_refine_ls_shift/su_max 0.001
_refine_ls_shift/su_mean 0.000
_refine_ls_structure_factor_coef Fsqd
_refine_ls_weighting_details 'calc w=1/[\s^2^(Fo^2^)+(0.0394P)^2^+0.1408P] where P=(Fo^2^+2Fc^2^)/3'
_refine_ls_weighting_scheme calc
_refine_ls_wR_factor_gt 0.0793
_refine_ls_wR_factor_ref 0.0845
_reflns_number_gt 2986
_reflns_number_total 3440
_reflns_threshold_expression >2sigma(I)
_cod_data_source_file jo302333s_si_004.cif
_cod_data_source_block 03242
_cod_depositor_comments
;
The following automatic conversions were performed:

'_exptl_absorpt_correction_type' value 'multi-scans' was replaced
with the value 'multi-scan' as specified in the replacement file
'src/cod-tools/trunk/data/replacement-values/replacement_values.lst'.

Automatic conversion script
Id: cif_fix_values 5376 2017-05-30 11:51:03Z andrius 
;
_cod_original_cell_volume 1962.6(13)
_cod_original_formula_sum 'C19 H33 N O3.10 Si'
_cod_database_code 4027892

loop_
_symmetry_equiv_pos_as_xyz
'x, y, z'
'-x, y, -z'
'x+1/2, y+1/2, z'
'-x+1/2, y+1/2, -z'

loop_
_atom_site_label
_atom_site_type_symbol
_atom_site_fract_x
_atom_site_fract_y
_atom_site_fract_z
_atom_site_U_iso_or_equiv
_atom_site_adp_type
_atom_site_occupancy
_atom_site_symmetry_multiplicity
_atom_site_calc_flag
_atom_site_refinement_flags
_atom_site_disorder_assembly
_atom_site_disorder_group
Si1 Si 0.39500(2) 0.25943(10) 0.83045(5) 0.02189(15) Uani 1 1 d . . .
N1 N 0.13845(7) 0.2071(3) 0.82688(16) 0.0243(5) Uani 1 1 d . . .
C1 C 0.08778(9) 0.1031(5) 0.7866(2) 0.0339(6) Uani 1 1 d . . .
H1A H 0.0585 0.1394 0.8323 0.040(8) Uiso 1 1 calc R . .
H1B H 0.0931 -0.0428 0.7900 0.047(9) Uiso 1 1 calc R . .
C2 C 0.07376(10) 0.1734(4) 0.6640(2) 0.0353(6) Uani 1 1 d . . .
H2A H 0.0360 0.2252 0.6510 0.034(7) Uiso 1 1 calc R . .
H2B H 0.0770 0.0621 0.6109 0.062(10) Uiso 1 1 calc R . .
C3 C 0.11467(9) 0.3382(4) 0.64649(19) 0.0310(6) Uani 1 1 d . . .
H3A H 0.1437 0.2882 0.6038 0.032(6) Uiso 1 1 calc R . .
H3B H 0.0962 0.4523 0.6053 0.027(6) Uiso 1 1 calc R . .
C4 C 0.13824(9) 0.3975(4) 0.76705(19) 0.0232(5) Uani 1 1 d . A .
H4A H 0.1113 0.4867 0.7976 0.026(6) Uiso 1 1 calc R . .
C5 C 0.19342(8) 0.5010(4) 0.78330(18) 0.0207(5) Uani 1 1 d . . .
H5A H 0.1978 0.5538 0.8624 0.025 Uiso 0.902(6) 1 calc PR A 1
O5 O 0.2083(6) 0.597(2) 0.8875(13) 0.022(6) Uani 0.098(6) 1 d PU A 3
H5O H 0.1905 0.7036 0.8889 0.034 Uiso 0.098(6) 1 calc PR A 3
C6 C 0.19733(9) 0.6814(4) 0.70750(19) 0.0250(5) Uani 1 1 d . A .
O6 O 0.15777(6) 0.7549(3) 0.65296(13) 0.0344(4) Uani 1 1 d . . .
C7 C 0.25386(8) 0.7634(4) 0.71082(19) 0.0266(5) Uani 1 1 d . . .
H7A H 0.2653 0.8237 0.7859 0.025(6) Uiso 1 1 calc R A .
H7B H 0.2539 0.8691 0.6530 0.050(9) Uiso 1 1 calc R . .
C8 C 0.29459(9) 0.6010(4) 0.6885(2) 0.0244(5) Uani 1 1 d . A .
H8A H 0.3317 0.6626 0.6958 0.023(6) Uiso 1 1 calc R . .
C9 C 0.28207(9) 0.5182(4) 0.56911(19) 0.0277(6) Uani 1 1 d . . .
H9A H 0.2836 0.6259 0.5142 0.038(7) Uiso 1 1 calc R A .
H9B H 0.2455 0.4593 0.5592 0.039(7) Uiso 1 1 calc R . .
H9C H 0.3090 0.4161 0.5571 0.041(8) Uiso 1 1 calc R . .
C10 C 0.29495(8) 0.4436(4) 0.78040(19) 0.0201(5) Uani 1 1 d . . .
H10A H 0.3061 0.5070 0.8558 0.010(5) Uiso 1 1 calc R A .
O10 O 0.33317(5) 0.2918(3) 0.76325(12) 0.0228(4) Uani 1 1 d . A .
C11 C 0.23934(8) 0.3474(4) 0.78044(18) 0.0193(5) Uani 1 1 d . A .
H11A H 0.2312 0.2670 0.7097 0.024(6) Uiso 1 1 calc R . .
C12 C 0.23682(8) 0.2107(3) 0.88107(18) 0.0209(5) Uani 1 1 d . . .
H12A H 0.2659 0.1089 0.8825 0.022(6) Uiso 1 1 calc R A .
H12B H 0.2439 0.2891 0.9518 0.033(7) Uiso 1 1 calc R . .
O13 O 0.17881(6) -0.0603(3) 0.91641(14) 0.0294(4) Uani 1 1 d . . .
C13 C 0.18232(9) 0.1085(4) 0.87701(19) 0.0235(5) Uani 1 1 d . A .
C15 C 0.42193(10) 0.4940(4) 0.8985(2) 0.0338(6) Uani 1 1 d . . .
H15A H 0.3992 0.5340 0.9561 0.044(9) Uiso 1 1 calc R . .
H15B H 0.4213 0.5987 0.8411 0.068(11) Uiso 1 1 calc R . .
H15C H 0.4595 0.4732 0.9341 0.052(9) Uiso 1 1 calc R . .
C14 C 0.39188(11) 0.0677(5) 0.9410(2) 0.0367(7) Uani 1 1 d . . .
H14A H 0.3692 0.1159 0.9969 0.057(9) Uiso 1 1 calc R . .
H14B H 0.4288 0.0401 0.9784 0.069(11) Uiso 1 1 calc R . .
H14C H 0.3760 -0.0545 0.9060 0.065(11) Uiso 1 1 calc R . .
C16 C 0.43807(8) 0.1761(4) 0.7192(2) 0.0276(6) Uani 1 1 d . . .
C17 C 0.49600(9) 0.1294(5) 0.7749(2) 0.0381(7) Uani 1 1 d . . .
H17A H 0.5183 0.0874 0.7168 0.050(9) Uiso 1 1 calc R . .
H17B H 0.4948 0.0224 0.8303 0.034(7) Uiso 1 1 calc R . .
H17C H 0.5121 0.2486 0.8131 0.036(7) Uiso 1 1 calc R . .
C18 C 0.41379(10) -0.0088(5) 0.6591(2) 0.0367(7) Uani 1 1 d . . .
H18A H 0.4364 -0.0496 0.6014 0.063(10) Uiso 1 1 calc R . .
H18B H 0.3767 0.0202 0.6229 0.042(8) Uiso 1 1 calc R . .
H18C H 0.4126 -0.1164 0.7142 0.031(7) Uiso 1 1 calc R . .
C19 C 0.44102(11) 0.3425(5) 0.6324(2) 0.0449(8) Uani 1 1 d . . .
H19A H 0.4634 0.2988 0.5749 0.046(8) Uiso 1 1 calc R . .
H19B H 0.4574 0.4612 0.6707 0.082(13) Uiso 1 1 calc R . .
H19C H 0.4041 0.3740 0.5960 0.045(8) Uiso 1 1 calc R . .

loop_
_atom_site_aniso_label
_atom_site_aniso_U_11
_atom_site_aniso_U_22
_atom_site_aniso_U_33
_atom_site_aniso_U_23
_atom_site_aniso_U_13
_atom_site_aniso_U_12
Si1 0.0189(3) 0.0209(3) 0.0256(3) 0.0010(3) 0.0019(2) 0.0007(3)
N1 0.0195(8) 0.0256(13) 0.0275(10) -0.0015(9) 0.0024(8) -0.0016(8)
C1 0.0219(12) 0.0377(16) 0.0416(16) -0.0051(13) 0.0023(11) -0.0055(12)
C2 0.0268(12) 0.0377(16) 0.0393(15) -0.0081(13) -0.0042(11) 0.0010(11)
C3 0.0251(12) 0.0423(17) 0.0248(13) -0.0064(12) 0.0001(10) 0.0030(11)
C4 0.0199(11) 0.0251(14) 0.0246(12) -0.0008(11) 0.0026(9) 0.0057(10)
C5 0.0235(11) 0.0207(13) 0.0173(12) -0.0001(10) 0.0009(9) 0.0030(10)
O5 0.030(8) 0.012(8) 0.026(9) 0.004(6) 0.011(6) 0.006(6)
C6 0.0322(12) 0.0205(12) 0.0225(12) -0.0044(11) 0.0045(10) 0.0057(11)
O6 0.0366(8) 0.0320(10) 0.0337(9) 0.0089(10) 0.0005(7) 0.0133(10)
C7 0.0367(11) 0.0154(11) 0.0268(11) 0.0012(12) 0.0002(9) 0.0004(13)
C8 0.0244(11) 0.0219(13) 0.0268(13) 0.0008(11) 0.0025(10) -0.0021(10)
C9 0.0293(12) 0.0279(14) 0.0265(13) 0.0037(11) 0.0066(11) 0.0023(11)
C10 0.0192(10) 0.0196(13) 0.0209(12) -0.0030(10) 0.0007(9) 0.0012(9)
O10 0.0200(7) 0.0196(9) 0.0286(8) -0.0030(7) 0.0025(6) 0.0018(7)
C11 0.0212(11) 0.0179(11) 0.0186(11) -0.0023(9) 0.0013(9) 0.0008(9)
C12 0.0201(10) 0.0187(14) 0.0237(12) 0.0004(10) 0.0018(9) 0.0006(9)
O13 0.0340(9) 0.0238(10) 0.0305(9) 0.0048(8) 0.0044(7) -0.0058(8)
C13 0.0275(12) 0.0227(14) 0.0210(12) -0.0045(11) 0.0054(10) -0.0028(11)
C15 0.0275(12) 0.0355(16) 0.0365(15) -0.0064(13) -0.0034(11) 0.0003(12)
C14 0.0347(13) 0.0389(18) 0.0369(15) 0.0126(13) 0.0062(12) 0.0072(12)
C16 0.0195(11) 0.0310(14) 0.0328(13) 0.0038(12) 0.0046(10) 0.0005(10)
C17 0.0248(12) 0.0453(19) 0.0435(16) -0.0053(15) 0.0021(12) 0.0074(13)
C18 0.0341(13) 0.0422(17) 0.0333(15) -0.0110(14) 0.0031(12) 0.0041(13)
C19 0.0349(14) 0.057(2) 0.0466(17) 0.0159(16) 0.0184(13) 0.0079(14)

loop_
_atom_type_symbol
_atom_type_description
_atom_type_scat_dispersion_real
_atom_type_scat_dispersion_imag
_atom_type_scat_source
C C 0.0033 0.0016 'International Tables Vol C Tables 4.2.6.8 and 6.1.1.4'
H H 0.0000 0.0000 'International Tables Vol C Tables 4.2.6.8 and 6.1.1.4'
N N 0.0061 0.0033 'International Tables Vol C Tables 4.2.6.8 and 6.1.1.4'
O O 0.0106 0.0060 'International Tables Vol C Tables 4.2.6.8 and 6.1.1.4'
Si Si 0.0817 0.0704 'International Tables Vol C Tables 4.2.6.8 and 6.1.1.4'

loop_
_geom_angle_atom_site_label_1
_geom_angle_atom_site_label_2
_geom_angle_atom_site_label_3
_geom_angle
O10 Si1 C14 108.46(11)
O10 Si1 C15 110.96(11)
C14 Si1 C15 109.08(14)
O10 Si1 C16 105.64(9)
C14 Si1 C16 111.82(12)
C15 Si1 C16 110.84(12)
C13 N1 C1 121.2(2)
C13 N1 C4 126.85(19)
C1 N1 C4 108.06(19)
N1 C1 C2 104.1(2)
N1 C1 H1A 110.9
C2 C1 H1A 110.9
N1 C1 H1B 110.9
C2 C1 H1B 110.9
H1A C1 H1B 109.0
C1 C2 C3 106.3(2)
C1 C2 H2A 110.5
C3 C2 H2A 110.5
C1 C2 H2B 110.5
C3 C2 H2B 110.5
H2A C2 H2B 108.7
C4 C3 C2 103.76(19)
C4 C3 H3A 111.0
C2 C3 H3A 111.0
C4 C3 H3B 111.0
C2 C3 H3B 111.0
H3A C3 H3B 109.0
N1 C4 C5 113.07(18)
N1 C4 C3 101.9(2)
C5 C4 C3 117.65(19)
N1 C4 H4A 107.9
C5 C4 H4A 107.9
C3 C4 H4A 107.9
O5 C5 C4 116.8(7)
O5 C5 C6 97.3(7)
C4 C5 C6 114.47(18)
O5 C5 C11 102.7(7)
C4 C5 C11 109.94(19)
C6 C5 C11 114.72(18)
O5 C5 H5A 11.5
C4 C5 H5A 105.6
C6 C5 H5A 105.6
C11 C5 H5A 105.6
C5 O5 H5O 109.5
O6 C6 C7 123.4(2)
O6 C6 C5 122.4(2)
C7 C6 C5 114.1(2)
C6 C7 C8 111.4(2)
C6 C7 H7A 109.4
C8 C7 H7A 109.4
C6 C7 H7B 109.4
C8 C7 H7B 109.4
H7A C7 H7B 108.0
C10 C8 C9 113.6(2)
C10 C8 C7 108.28(19)
C9 C8 C7 111.39(19)
C10 C8 H8A 107.8
C9 C8 H8A 107.8
C7 C8 H8A 107.8
C8 C9 H9A 109.5
C8 C9 H9B 109.5
H9A C9 H9B 109.5
C8 C9 H9C 109.5
H9A C9 H9C 109.5
H9B C9 H9C 109.5
O10 C10 C11 108.15(18)
O10 C10 C8 109.73(17)
C11 C10 C8 112.07(18)
O10 C10 H10A 108.9
C11 C10 H10A 108.9
C8 C10 H10A 108.9
C10 O10 Si1 128.06(14)
C10 C11 C12 112.83(18)
C10 C11 C5 112.57(19)
C12 C11 C5 106.46(17)
C10 C11 H11A 108.3
C12 C11 H11A 108.3
C5 C11 H11A 108.3
C13 C12 C11 112.26(18)
C13 C12 H12A 109.2
C11 C12 H12A 109.2
C13 C12 H12B 109.2
C11 C12 H12B 109.2
H12A C12 H12B 107.9
O13 C13 N1 122.0(2)
O13 C13 C12 120.9(2)
N1 C13 C12 117.1(2)
Si1 C15 H15A 109.5
Si1 C15 H15B 109.5
H15A C15 H15B 109.5
Si1 C15 H15C 109.5
H15A C15 H15C 109.5
H15B C15 H15C 109.5
Si1 C14 H14A 109.5
Si1 C14 H14B 109.5
H14A C14 H14B 109.5
Si1 C14 H14C 109.5
H14A C14 H14C 109.5
H14B C14 H14C 109.5
C18 C16 C17 109.1(2)
C18 C16 C19 109.3(2)
C17 C16 C19 108.6(2)
C18 C16 Si1 110.46(16)
C17 C16 Si1 109.68(18)
C19 C16 Si1 109.73(18)
C16 C17 H17A 109.5
C16 C17 H17B 109.5
H17A C17 H17B 109.5
C16 C17 H17C 109.5
H17A C17 H17C 109.5
H17B C17 H17C 109.5
C16 C18 H18A 109.5
C16 C18 H18B 109.5
H18A C18 H18B 109.5
C16 C18 H18C 109.5
H18A C18 H18C 109.5
H18B C18 H18C 109.5
C16 C19 H19A 109.5
C16 C19 H19B 109.5
H19A C19 H19B 109.5
C16 C19 H19C 109.5
H19A C19 H19C 109.5
H19B C19 H19C 109.5

loop_
_geom_bond_atom_site_label_1
_geom_bond_atom_site_label_2
_geom_bond_distance
Si1 O10 1.6444(15)
Si1 C14 1.852(3)
Si1 C15 1.857(3)
Si1 C16 1.890(2)
N1 C13 1.343(3)
N1 C1 1.460(3)
N1 C4 1.465(3)
C1 C2 1.532(4)
C1 H1A 0.9900
C1 H1B 0.9900
C2 C3 1.532(4)
C2 H2A 0.9900
C2 H2B 0.9900
C3 C4 1.531(3)
C3 H3A 0.9900
C3 H3B 0.9900
C4 C5 1.521(3)
C4 H4A 1.0000
C5 O5 1.406(16)
C5 C6 1.523(3)
C5 C11 1.538(3)
C5 H5A 1.0000
O5 H5O 0.8400
C6 O6 1.207(3)
C6 C7 1.497(3)
C7 C8 1.531(3)
C7 H7A 0.9900
C7 H7B 0.9900
C8 C10 1.522(3)
C8 C9 1.522(3)
C8 H8A 1.0000
C9 H9A 0.9800
C9 H9B 0.9800
C9 H9C 0.9800
C10 O10 1.424(3)
C10 C11 1.518(3)
C10 H10A 1.0000
C11 C12 1.519(3)
C11 H11A 1.0000
C12 C13 1.507(3)
C12 H12A 0.9900
C12 H12B 0.9900
O13 C13 1.236(3)
C15 H15A 0.9800
C15 H15B 0.9800
C15 H15C 0.9800
C14 H14A 0.9800
C14 H14B 0.9800
C14 H14C 0.9800
C16 C18 1.519(4)
C16 C17 1.530(3)
C16 C19 1.532(4)
C17 H17A 0.9800
C17 H17B 0.9800
C17 H17C 0.9800
C18 H18A 0.9800
C18 H18B 0.9800
C18 H18C 0.9800
C19 H19A 0.9800
C19 H19B 0.9800
C19 H19C 0.9800

loop_
_geom_hbond_atom_site_label_D
_geom_hbond_atom_site_label_H
_geom_hbond_atom_site_label_A
_geom_hbond_distance_DH
_geom_hbond_distance_HA
_geom_hbond_distance_DA
_geom_hbond_angle_DHA
_geom_hbond_site_symmetry_A
O5 H5O O13 0.84 1.65 2.452(16) 157.8 1_565

loop_
_geom_torsion_atom_site_label_1
_geom_torsion_atom_site_label_2
_geom_torsion_atom_site_label_3
_geom_torsion_atom_site_label_4
_geom_torsion
C13 N1 C1 C2 -128.8(2)
C4 N1 C1 C2 30.4(3)
N1 C1 C2 C3 -7.3(3)
C1 C2 C3 C4 -16.7(3)
C13 N1 C4 C5 -10.5(3)
C1 N1 C4 C5 -168.21(19)
C13 N1 C4 C3 116.7(2)
C1 N1 C4 C3 -41.0(2)
C2 C3 C4 N1 34.2(2)
C2 C3 C4 C5 158.4(2)
N1 C4 C5 O5 -76.8(8)
C3 C4 C5 O5 164.8(8)
N1 C4 C5 C6 170.48(18)
C3 C4 C5 C6 52.1(3)
N1 C4 C5 C11 39.7(2)
C3 C4 C5 C11 -78.8(3)
O5 C5 C6 O6 -112.4(7)
C4 C5 C6 O6 11.5(3)
C11 C5 C6 O6 140.0(2)
O5 C5 C6 C7 65.2(7)
C4 C5 C6 C7 -171.00(19)
C11 C5 C6 C7 -42.5(3)
O6 C6 C7 C8 -130.3(2)
C5 C6 C7 C8 52.3(3)
C6 C7 C8 C10 -60.7(2)
C6 C7 C8 C9 64.9(3)
C9 C8 C10 O10 56.7(2)
C7 C8 C10 O10 -179.01(17)
C9 C8 C10 C11 -63.4(2)
C7 C8 C10 C11 60.8(2)
C11 C10 O10 Si1 -135.62(16)
C8 C10 O10 Si1 101.9(2)
C14 Si1 O10 C10 98.7(2)
C15 Si1 O10 C10 -21.1(2)
C16 Si1 O10 C10 -141.29(18)
O10 C10 C11 C12 66.7(2)
C8 C10 C11 C12 -172.19(19)
O10 C10 C11 C5 -172.75(17)
C8 C10 C11 C5 -51.7(2)
O5 C5 C11 C10 -62.7(7)
C4 C5 C11 C10 172.32(18)
C6 C5 C11 C10 41.6(3)
O5 C5 C11 C12 61.4(7)
C4 C5 C11 C12 -63.6(2)
C6 C5 C11 C12 165.75(18)
C10 C11 C12 C13 -177.19(19)
C5 C11 C12 C13 58.9(2)
C1 N1 C13 O13 -18.1(3)
C4 N1 C13 O13 -173.1(2)
C1 N1 C13 C12 160.5(2)
C4 N1 C13 C12 5.5(3)
C11 C12 C13 O13 148.0(2)
C11 C12 C13 N1 -30.6(3)
O10 Si1 C16 C18 -56.31(19)
C14 Si1 C16 C18 61.5(2)
C15 Si1 C16 C18 -176.57(18)
O10 Si1 C16 C17 -176.54(18)
C14 Si1 C16 C17 -58.7(2)
C15 Si1 C16 C17 63.2(2)
O10 Si1 C16 C19 64.3(2)
C14 Si1 C16 C19 -177.96(19)
C15 Si1 C16 C19 -56.0(2)
